data_1547230
loop_
_publ_author_name
'Hu, Yue'
'Huang, Hanmin'

_publ_section_title
;
 Highly Selective Construction of Medium-Sized Lactams by
 Palladium-Catalyzed Intramolecular Hydroaminocarbonylation of
 Aminoalkynes.
;
_journal_issue 19
_journal_name_full 'Organic letters'
_journal_page_first 5070
_journal_page_last 5073
_journal_paper_doi 10.1021/acs.orglett.7b02284
_journal_volume 19
_journal_year 2017
_chemical_formula_sum 'C19 H19 N O'
_chemical_formula_weight 277.35
_chemical_name_systematic
; 
 ? 
;
_space_group_IT_number 1
_symmetry_cell_setting triclinic
_symmetry_space_group_name_Hall 'P 1'
_symmetry_space_group_name_H-M 'P 1'
_atom_sites_solution_hydrogens geom
_atom_sites_solution_primary direct
_atom_sites_solution_secondary difmap
_audit_creation_method SHELXL-97
_cell_angle_alpha 90.716(2)
_cell_angle_beta 105.714(2)
_cell_angle_gamma 100.679(2)
_cell_formula_units_Z 2
_cell_length_a 8.4979(12)
_cell_length_b 9.6060(13)
_cell_length_c 9.7613(13)
_cell_measurement_reflns_used 2850
_cell_measurement_temperature 296(2)
_cell_measurement_theta_max 29.88
_cell_measurement_theta_min 2.16
_cell_volume 752.10(18)
_computing_cell_refinement 'Bruker SMART'
_computing_data_collection 'Bruker SMART APEX II'
_computing_data_reduction 'Bruker SMART'
_computing_structure_refinement 'SHELXL-97 (Sheldrick, 2008)'
_computing_structure_solution 'SHELXS-97 (Sheldrick, 2008)'
_diffrn_ambient_temperature 296(2)
_diffrn_measured_fraction_theta_full 0.992
_diffrn_measured_fraction_theta_max 0.992
_diffrn_measurement_device_type 'Bruker APEX II area detector'
_diffrn_measurement_method '\w scans'
_diffrn_radiation_monochromator graphite
_diffrn_radiation_source 'fine-focus sealed tube'
_diffrn_radiation_type MoK\a
_diffrn_radiation_wavelength 0.71073
_diffrn_reflns_av_R_equivalents 0.0164
_diffrn_reflns_av_sigmaI/netI 0.0268
_diffrn_reflns_limit_h_max 10
_diffrn_reflns_limit_h_min -8
_diffrn_reflns_limit_k_max 11
_diffrn_reflns_limit_k_min -11
_diffrn_reflns_limit_l_max 11
_diffrn_reflns_limit_l_min -10
_diffrn_reflns_number 3829
_diffrn_reflns_theta_full 25.00
_diffrn_reflns_theta_max 25.00
_diffrn_reflns_theta_min 2.16
_exptl_absorpt_coefficient_mu 0.075
_exptl_absorpt_correction_T_max 0.9925
_exptl_absorpt_correction_T_min 0.9815
_exptl_absorpt_correction_type multi-scan
_exptl_absorpt_process_details SADABS
_exptl_crystal_colour colorless
_exptl_crystal_density_diffrn 1.225
_exptl_crystal_density_method 'not measured'
_exptl_crystal_description block
_exptl_crystal_F_000 296
_exptl_crystal_size_max 0.25
_exptl_crystal_size_mid 0.10
_exptl_crystal_size_min 0.10
_refine_diff_density_max 0.143
_refine_diff_density_min -0.157
_refine_diff_density_rms 0.040
_refine_ls_abs_structure_details 'Flack H D (1983), Acta Cryst. A39, 876-881'
_refine_ls_abs_structure_Flack 0.0(17)
_refine_ls_extinction_coef 0.085(5)
_refine_ls_extinction_expression Fc^*^=kFc[1+0.001xFc^2^\l^3^/sin(2\q)]^-1/4^
_refine_ls_extinction_method SHELXL
_refine_ls_goodness_of_fit_ref 1.001
_refine_ls_hydrogen_treatment mixed
_refine_ls_matrix_type full
_refine_ls_number_parameters 380
_refine_ls_number_reflns 3149
_refine_ls_number_restraints 3
_refine_ls_restrained_S_all 1.000
_refine_ls_R_factor_all 0.0329
_refine_ls_R_factor_gt 0.0312
_refine_ls_shift/su_max 0.000
_refine_ls_shift/su_mean 0.000
_refine_ls_structure_factor_coef Fsqd
_refine_ls_weighting_details 'calc w=1/[\s^2^(Fo^2^)+(0.0200P)^2^+0.3550P] where P=(Fo^2^+2Fc^2^)/3'
_refine_ls_weighting_scheme calc
_refine_ls_wR_factor_gt 0.0845
_refine_ls_wR_factor_ref 0.0873
_reflns_number_gt 3038
_reflns_number_total 3149
_reflns_threshold_expression >2sigma(I)
_cod_data_source_file ol7b02284_si_006.cif
_cod_data_source_block 1
_cod_depositor_comments
;
The following automatic conversions were performed:

'_symmetry_cell_setting' value 'Triclinic' changed to 'triclinic'
according to
/home/data/users/saulius/crontab/automatic-downloads/rss-feeds/ACS/lib/dictionaries/cif_core.dic
dictionary named 'cif_core.dic' version 2.4.2 from 2011-04-26.

'_exptl_absorpt_correction_type' value 'Multi-scan' changed to
'multi-scan' according to
/home/data/users/saulius/crontab/automatic-downloads/rss-feeds/ACS/lib/dictionaries/cif_core.dic
dictionary named 'cif_core.dic' version 2.4.2 from 2011-04-26.

Automatic conversion script
Id: cif_fix_values 4973 2017-02-22 13:04:09Z antanas 

 Adding full bibliography for 1547225--1547231.cif.
;
_cod_original_sg_symbol_H-M P1
_cod_database_code 1547230

loop_
_symmetry_equiv_pos_as_xyz
'x, y, z'

loop_
_atom_site_label
_atom_site_type_symbol
_atom_site_fract_x
_atom_site_fract_y
_atom_site_fract_z
_atom_site_U_iso_or_equiv
_atom_site_adp_type
_atom_site_occupancy
_atom_site_symmetry_multiplicity
_atom_site_calc_flag
_atom_site_refinement_flags
C1 C 0.7144(4) 0.9062(4) 0.3958(3) 0.0522(8) Uani 1 1 d .
H1 H 0.7779 0.8722 0.4769 0.063 Uiso 1 1 calc R
C2 C 0.5472(4) 0.9032(3) 0.3820(3) 0.0406(6) Uani 1 1 d .
C3 C 0.4582(4) 0.9601(4) 0.2604(3) 0.0529(8) Uani 1 1 d .
H3 H 0.3460 0.9615 0.2474 0.064 Uiso 1 1 calc R
C4 C 0.5358(5) 1.0142(4) 0.1596(4) 0.0614(9) Uani 1 1 d .
H4 H 0.4752 1.0522 0.0798 0.074 Uiso 1 1 calc R
C5 C 0.7000(5) 1.0126(4) 0.1750(4) 0.0581(9) Uani 1 1 d .
H5 H 0.7502 1.0483 0.1057 0.070 Uiso 1 1 calc R
C6 C 0.7903(5) 0.9583(4) 0.2928(4) 0.0564(8) Uani 1 1 d .
H6 H 0.9020 0.9563 0.3037 0.068 Uiso 1 1 calc R
C7 C 0.4715(4) 0.8474(3) 0.4945(3) 0.0395(6) Uani 1 1 d .
C8 C 0.5325(4) 0.7547(3) 0.5847(3) 0.0496(7) Uani 1 1 d .
H8 H 0.6207 0.7175 0.5702 0.060 Uiso 1 1 calc R
C9 C 0.4675(5) 0.7070(3) 0.7078(3) 0.0542(8) Uani 1 1 d .
H9A H 0.5203 0.6306 0.7502 0.065 Uiso 1 1 calc R
H9B H 0.3485 0.6703 0.6734 0.065 Uiso 1 1 calc R
C10 C 0.5000(4) 0.8273(3) 0.8214(3) 0.0522(8) Uani 1 1 d .
H10A H 0.4264 0.8023 0.8816 0.063 Uiso 1 1 calc R
H10B H 0.6139 0.8392 0.8810 0.063 Uiso 1 1 calc R
C11 C 0.4723(4) 0.9667(3) 0.7563(3) 0.0440(7) Uani 1 1 d .
H11A H 0.4628 1.0319 0.8290 0.053 Uiso 1 1 calc R
H11B H 0.5688 1.0082 0.7251 0.053 Uiso 1 1 calc R
C12 C 0.3171(4) 0.8941(3) 0.5066(3) 0.0417(7) Uani 1 1 d .
C13 C 0.1762(4) 0.9933(3) 0.6612(3) 0.0464(7) Uani 1 1 d .
H13A H 0.0960 0.9986 0.5703 0.056 Uiso 1 1 calc R
H13B H 0.2090 1.0872 0.7098 0.056 Uiso 1 1 calc R
C14 C 0.0948(4) 0.8920(3) 0.7493(3) 0.0440(7) Uani 1 1 d .
C15 C 0.0210(4) 0.7536(4) 0.6963(4) 0.0586(8) Uani 1 1 d .
H15 H 0.0205 0.7248 0.6048 0.070 Uiso 1 1 calc R
C16 C -0.0509(5) 0.6588(4) 0.7755(5) 0.0725(11) Uani 1 1 d .
H16 H -0.0992 0.5664 0.7383 0.087 Uiso 1 1 calc R
C17 C -0.0516(5) 0.6997(5) 0.9076(6) 0.0828(13) Uani 1 1 d .
H17 H -0.1003 0.6348 0.9614 0.099 Uiso 1 1 calc R
C18 C 0.0189(6) 0.8361(6) 0.9643(5) 0.0817(13) Uani 1 1 d .
H18 H 0.0174 0.8634 1.0557 0.098 Uiso 1 1 calc R
C19 C 0.0926(4) 0.9334(4) 0.8840(4) 0.0597(9) Uani 1 1 d .
H19 H 0.1399 1.0260 0.9214 0.072 Uiso 1 1 calc R
C20 C 0.6866(4) 0.3221(3) -0.1482(3) 0.0368(6) Uani 1 1 d .
C21 C 0.5822(4) 0.3343(3) -0.2824(3) 0.0450(7) Uani 1 1 d .
H21 H 0.4838 0.3667 -0.2900 0.054 Uiso 1 1 calc R
C22 C 0.6222(5) 0.2989(4) -0.4052(3) 0.0568(9) Uani 1 1 d .
H22 H 0.5510 0.3088 -0.4939 0.068 Uiso 1 1 calc R
C23 C 0.7659(5) 0.2494(4) -0.3974(4) 0.0589(9) Uani 1 1 d .
H23 H 0.7923 0.2251 -0.4799 0.071 Uiso 1 1 calc R
C24 C 0.8704(5) 0.2366(4) -0.2643(4) 0.0594(9) Uani 1 1 d .
H24 H 0.9684 0.2037 -0.2571 0.071 Uiso 1 1 calc R
C25 C 0.8312(4) 0.2718(3) -0.1426(3) 0.0490(8) Uani 1 1 d .
H25 H 0.9032 0.2618 -0.0543 0.059 Uiso 1 1 calc R
C26 C 0.6447(3) 0.3594(3) -0.0166(3) 0.0369(6) Uani 1 1 d .
C27 C 0.7508(4) 0.3718(3) 0.1137(3) 0.0444(7) Uani 1 1 d .
H27 H 0.8592 0.3603 0.1221 0.053 Uiso 1 1 calc R
C28 C 0.7054(4) 0.4033(4) 0.2476(3) 0.0507(8) Uani 1 1 d .
H28A H 0.7948 0.3899 0.3294 0.061 Uiso 1 1 calc R
H28B H 0.6059 0.3360 0.2498 0.061 Uiso 1 1 calc R
C29 C 0.6742(5) 0.5528(4) 0.2605(3) 0.0569(8) Uani 1 1 d .
H29A H 0.7800 0.6185 0.2955 0.068 Uiso 1 1 calc R
H29B H 0.6108 0.5574 0.3289 0.068 Uiso 1 1 calc R
C30 C 0.5790(4) 0.5966(3) 0.1172(3) 0.0475(7) Uani 1 1 d .
H30A H 0.5344 0.6794 0.1329 0.057 Uiso 1 1 calc R
H30B H 0.6558 0.6233 0.0601 0.057 Uiso 1 1 calc R
C31 C 0.4673(4) 0.3695(3) -0.0288(3) 0.0398(6) Uani 1 1 d .
C32 C 0.2720(4) 0.4928(4) 0.0387(3) 0.0523(8) Uani 1 1 d .
H32A H 0.1937 0.4354 -0.0423 0.063 Uiso 1 1 calc R
H32B H 0.2579 0.5903 0.0280 0.063 Uiso 1 1 calc R
C33 C 0.2315(4) 0.4434(3) 0.1731(3) 0.0472(7) Uani 1 1 d .
C34 C 0.2246(4) 0.3026(4) 0.2061(4) 0.0568(8) Uani 1 1 d .
H34 H 0.2456 0.2387 0.1442 0.068 Uiso 1 1 calc R
C35 C 0.1878(5) 0.2561(5) 0.3273(4) 0.0731(11) Uani 1 1 d .
H35 H 0.1834 0.1613 0.3473 0.088 Uiso 1 1 calc R
C36 C 0.1572(5) 0.3511(6) 0.4203(4) 0.0773(12) Uani 1 1 d .
H36 H 0.1335 0.3203 0.5038 0.093 Uiso 1 1 calc R
C37 C 0.1616(5) 0.4896(5) 0.3896(4) 0.0750(12) Uani 1 1 d .
H37 H 0.1392 0.5527 0.4515 0.090 Uiso 1 1 calc R
C38 C 0.1994(4) 0.5366(4) 0.2665(4) 0.0597(9) Uani 1 1 d .
H38 H 0.2032 0.6313 0.2466 0.072 Uiso 1 1 calc R
N1 N 0.3235(3) 0.9506(2) 0.6355(2) 0.0397(5) Uani 1 1 d .
N2 N 0.4417(3) 0.4841(3) 0.0374(2) 0.0424(6) Uani 1 1 d .
O1 O 0.1901(3) 0.8777(3) 0.4046(2) 0.0577(6) Uani 1 1 d .
O2 O 0.3517(3) 0.2744(2) -0.0930(2) 0.0558(6) Uani 1 1 d .

loop_
_atom_site_aniso_label
_atom_site_aniso_U_11
_atom_site_aniso_U_22
_atom_site_aniso_U_33
_atom_site_aniso_U_23
_atom_site_aniso_U_13
_atom_site_aniso_U_12
C1 0.0466(18) 0.0551(19) 0.0504(19) 0.0000(14) 0.0065(14) 0.0092(15)
C2 0.0470(17) 0.0365(14) 0.0379(15) -0.0029(11) 0.0095(13) 0.0108(13)
C3 0.054(2) 0.060(2) 0.0492(18) 0.0086(14) 0.0146(15) 0.0236(16)
C4 0.080(3) 0.068(2) 0.0440(18) 0.0184(15) 0.0223(17) 0.026(2)
C5 0.069(2) 0.056(2) 0.057(2) 0.0072(15) 0.0323(19) 0.0092(18)
C6 0.050(2) 0.060(2) 0.061(2) -0.0002(16) 0.0220(17) 0.0046(16)
C7 0.0430(16) 0.0379(15) 0.0343(14) -0.0029(11) 0.0057(12) 0.0078(13)
C8 0.056(2) 0.0463(17) 0.0492(17) 0.0032(13) 0.0132(15) 0.0181(15)
C9 0.075(2) 0.0412(16) 0.0489(17) 0.0143(13) 0.0162(16) 0.0174(16)
C10 0.062(2) 0.0523(19) 0.0419(17) 0.0102(14) 0.0119(15) 0.0138(16)
C11 0.0472(17) 0.0439(16) 0.0386(15) 0.0004(12) 0.0106(13) 0.0052(13)
C12 0.0451(17) 0.0384(15) 0.0415(17) 0.0063(12) 0.0109(14) 0.0097(13)
C13 0.0491(19) 0.0415(16) 0.0530(18) 0.0068(13) 0.0174(15) 0.0148(14)
C14 0.0389(16) 0.0429(16) 0.0533(18) 0.0097(13) 0.0152(14) 0.0115(13)
C15 0.052(2) 0.0484(19) 0.073(2) 0.0061(16) 0.0154(17) 0.0069(16)
C16 0.054(2) 0.055(2) 0.108(3) 0.022(2) 0.023(2) 0.0057(18)
C17 0.055(2) 0.081(3) 0.125(4) 0.051(3) 0.040(3) 0.017(2)
C18 0.074(3) 0.118(4) 0.073(3) 0.031(2) 0.043(2) 0.033(3)
C19 0.053(2) 0.069(2) 0.062(2) 0.0049(17) 0.0235(17) 0.0131(18)
C20 0.0389(16) 0.0314(14) 0.0408(15) 0.0048(11) 0.0150(12) 0.0023(12)
C21 0.0479(18) 0.0414(16) 0.0466(17) 0.0064(12) 0.0133(14) 0.0107(14)
C22 0.069(2) 0.059(2) 0.0429(18) 0.0061(15) 0.0158(17) 0.0125(18)
C23 0.075(3) 0.058(2) 0.055(2) 0.0056(16) 0.0352(19) 0.0165(18)
C24 0.063(2) 0.063(2) 0.068(2) 0.0131(17) 0.0356(19) 0.0265(18)
C25 0.0468(18) 0.0549(19) 0.0488(18) 0.0101(14) 0.0159(15) 0.0142(15)
C26 0.0381(15) 0.0318(14) 0.0411(15) 0.0060(11) 0.0127(12) 0.0046(12)
C27 0.0402(17) 0.0487(17) 0.0455(17) 0.0077(13) 0.0117(13) 0.0113(14)
C28 0.0514(19) 0.064(2) 0.0381(16) 0.0085(14) 0.0109(14) 0.0159(16)
C29 0.062(2) 0.060(2) 0.0449(18) -0.0056(14) 0.0130(16) 0.0062(17)
C30 0.0503(18) 0.0382(15) 0.0535(18) -0.0003(13) 0.0143(14) 0.0079(14)
C31 0.0383(16) 0.0416(16) 0.0389(15) 0.0040(12) 0.0113(12) 0.0054(13)
C32 0.0435(18) 0.059(2) 0.0586(19) 0.0056(15) 0.0146(15) 0.0196(16)
C33 0.0326(16) 0.0552(19) 0.0535(18) -0.0025(14) 0.0125(13) 0.0078(14)
C34 0.048(2) 0.055(2) 0.071(2) 0.0006(16) 0.0231(17) 0.0119(16)
C35 0.053(2) 0.079(3) 0.091(3) 0.024(2) 0.028(2) 0.010(2)
C36 0.056(2) 0.113(4) 0.063(2) 0.011(2) 0.0242(19) 0.005(2)
C37 0.058(2) 0.100(3) 0.063(2) -0.024(2) 0.0221(19) 0.000(2)
C38 0.0444(19) 0.061(2) 0.070(2) -0.0118(17) 0.0161(17) 0.0026(16)
N1 0.0431(14) 0.0356(12) 0.0406(13) 0.0028(10) 0.0126(11) 0.0068(11)
N2 0.0390(14) 0.0429(13) 0.0461(14) 0.0017(11) 0.0129(11) 0.0089(11)
O1 0.0432(13) 0.0801(17) 0.0467(13) -0.0002(11) 0.0045(10) 0.0166(12)
O2 0.0393(12) 0.0585(14) 0.0636(14) -0.0146(11) 0.0137(10) -0.0033(11)

loop_
_atom_type_symbol
_atom_type_description
_atom_type_scat_dispersion_real
_atom_type_scat_dispersion_imag
_atom_type_scat_source
C C 0.0033 0.0016 'International Tables Vol C Tables 4.2.6.8 and 6.1.1.4'
H H 0.0000 0.0000 'International Tables Vol C Tables 4.2.6.8 and 6.1.1.4'
N N 0.0061 0.0033 'International Tables Vol C Tables 4.2.6.8 and 6.1.1.4'
O O 0.0106 0.0060 'International Tables Vol C Tables 4.2.6.8 and 6.1.1.4'

loop_
_geom_angle_atom_site_label_1
_geom_angle_atom_site_label_2
_geom_angle_atom_site_label_3
_geom_angle
C2 C1 C6 122.2(3)
C2 C1 H1 118.9
C6 C1 H1 118.9
C1 C2 C3 116.8(3)
C1 C2 C7 120.4(3)
C3 C2 C7 122.7(3)
C4 C3 C2 120.5(3)
C4 C3 H3 119.7
C2 C3 H3 119.7
C5 C4 C3 121.1(3)
C5 C4 H4 119.4
C3 C4 H4 119.4
C4 C5 C6 119.7(3)
C4 C5 H5 120.1
C6 C5 H5 120.1
C5 C6 C1 119.6(3)
C5 C6 H6 120.2
C1 C6 H6 120.2
C8 C7 C2 123.1(3)
C8 C7 C12 118.2(3)
C2 C7 C12 118.8(2)
C7 C8 C9 123.9(3)
C7 C8 H8 118.0
C9 C8 H8 118.0
C8 C9 C10 112.1(3)
C8 C9 H9A 109.2
C10 C9 H9A 109.2
C8 C9 H9B 109.2
C10 C9 H9B 109.2
H9A C9 H9B 107.9
C11 C10 C9 112.0(2)
C11 C10 H10A 109.2
C9 C10 H10A 109.2
C11 C10 H10B 109.2
C9 C10 H10B 109.2
H10A C10 H10B 107.9
N1 C11 C10 113.2(3)
N1 C11 H11A 108.9
C10 C11 H11A 108.9
N1 C11 H11B 108.9
C10 C11 H11B 108.9
H11A C11 H11B 107.8
O1 C12 N1 122.5(3)
O1 C12 C7 121.4(2)
N1 C12 C7 116.1(2)
N1 C13 C14 112.6(2)
N1 C13 H13A 109.1
C14 C13 H13A 109.1
N1 C13 H13B 109.1
C14 C13 H13B 109.1
H13A C13 H13B 107.8
C19 C14 C15 118.5(3)
C19 C14 C13 121.1(3)
C15 C14 C13 120.4(3)
C16 C15 C14 121.4(4)
C16 C15 H15 119.3
C14 C15 H15 119.3
C17 C16 C15 119.8(4)
C17 C16 H16 120.1
C15 C16 H16 120.1
C16 C17 C18 120.9(4)
C16 C17 H17 119.5
C18 C17 H17 119.5
C17 C18 C19 119.6(4)
C17 C18 H18 120.2
C19 C18 H18 120.2
C14 C19 C18 119.7(4)
C14 C19 H19 120.1
C18 C19 H19 120.1
C21 C20 C25 117.2(2)
C21 C20 C26 121.4(3)
C25 C20 C26 121.3(3)
C22 C21 C20 121.1(3)
C22 C21 H21 119.5
C20 C21 H21 119.5
C23 C22 C21 120.8(3)
C23 C22 H22 119.6
C21 C22 H22 119.6
C22 C23 C24 118.5(3)
C22 C23 H23 120.7
C24 C23 H23 120.7
C25 C24 C23 120.8(3)
C25 C24 H24 119.6
C23 C24 H24 119.6
C24 C25 C20 121.6(3)
C24 C25 H25 119.2
C20 C25 H25 119.2
C27 C26 C20 124.0(3)
C27 C26 C31 117.8(2)
C20 C26 C31 117.9(2)
C26 C27 C28 123.8(3)
C26 C27 H27 118.1
C28 C27 H27 118.1
C27 C28 C29 113.3(2)
C27 C28 H28A 108.9
C29 C28 H28A 108.9
C27 C28 H28B 108.9
C29 C28 H28B 108.9
H28A C28 H28B 107.7
C28 C29 C30 111.1(3)
C28 C29 H29A 109.4
C30 C29 H29A 109.4
C28 C29 H29B 109.4
C30 C29 H29B 109.4
H29A C29 H29B 108.0
N2 C30 C29 113.2(3)
N2 C30 H30A 108.9
C29 C30 H30A 108.9
N2 C30 H30B 108.9
C29 C30 H30B 108.9
H30A C30 H30B 107.7
O2 C31 N2 122.1(3)
O2 C31 C26 120.6(3)
N2 C31 C26 117.2(3)
N2 C32 C33 113.1(3)
N2 C32 H32A 109.0
C33 C32 H32A 109.0
N2 C32 H32B 109.0
C33 C32 H32B 109.0
H32A C32 H32B 107.8
C38 C33 C34 118.3(3)
C38 C33 C32 121.0(3)
C34 C33 C32 120.8(3)
C35 C34 C33 121.5(3)
C35 C34 H34 119.2
C33 C34 H34 119.2
C34 C35 C36 119.5(4)
C34 C35 H35 120.2
C36 C35 H35 120.2
C37 C36 C35 120.1(4)
C37 C36 H36 120.0
C35 C36 H36 120.0
C36 C37 C38 120.2(4)
C36 C37 H37 119.9
C38 C37 H37 119.9
C33 C38 C37 120.4(4)
C33 C38 H38 119.8
C37 C38 H38 119.8
C12 N1 C11 122.2(2)
C12 N1 C13 120.6(3)
C11 N1 C13 117.1(2)
C31 N2 C32 119.2(3)
C31 N2 C30 122.5(2)
C32 N2 C30 118.2(2)

loop_
_geom_bond_atom_site_label_1
_geom_bond_atom_site_label_2
_geom_bond_distance
C1 C2 1.386(4)
C1 C6 1.386(4)
C1 H1 0.9300
C2 C3 1.401(4)
C2 C7 1.475(4)
C3 C4 1.382(4)
C3 H3 0.9300
C4 C5 1.365(5)
C4 H4 0.9300
C5 C6 1.366(5)
C5 H5 0.9300
C6 H6 0.9300
C7 C8 1.334(4)
C7 C12 1.496(4)
C8 C9 1.496(4)
C8 H8 0.9300
C9 C10 1.525(4)
C9 H9A 0.9700
C9 H9B 0.9700
C10 C11 1.520(4)
C10 H10A 0.9700
C10 H10B 0.9700
C11 N1 1.459(4)
C11 H11A 0.9700
C11 H11B 0.9700
C12 O1 1.238(4)
C12 N1 1.348(3)
C13 N1 1.468(4)
C13 C14 1.503(4)
C13 H13A 0.9700
C13 H13B 0.9700
C14 C19 1.375(4)
C14 C15 1.387(4)
C15 C16 1.368(5)
C15 H15 0.9300
C16 C17 1.344(6)
C16 H16 0.9300
C17 C18 1.377(7)
C17 H17 0.9300
C18 C19 1.396(5)
C18 H18 0.9300
C19 H19 0.9300
C20 C21 1.389(4)
C20 C25 1.390(4)
C20 C26 1.479(4)
C21 C22 1.386(4)
C21 H21 0.9300
C22 C23 1.374(5)
C22 H22 0.9300
C23 C24 1.383(5)
C23 H23 0.9300
C24 C25 1.372(4)
C24 H24 0.9300
C25 H25 0.9300
C26 C27 1.334(4)
C26 C31 1.501(4)
C27 C28 1.502(4)
C27 H27 0.9300
C28 C29 1.518(5)
C28 H28A 0.9700
C28 H28B 0.9700
C29 C30 1.522(4)
C29 H29A 0.9700
C29 H29B 0.9700
C30 N2 1.468(4)
C30 H30A 0.9700
C30 H30B 0.9700
C31 O2 1.230(4)
C31 N2 1.351(3)
C32 N2 1.463(4)
C32 C33 1.504(4)
C32 H32A 0.9700
C32 H32B 0.9700
C33 C38 1.383(4)
C33 C34 1.388(5)
C34 C35 1.363(5)
C34 H34 0.9300
C35 C36 1.386(6)
C35 H35 0.9300
C36 C37 1.364(7)
C36 H36 0.9300
C37 C38 1.385(5)
C37 H37 0.9300
C38 H38 0.9300

loop_
_geom_torsion_atom_site_label_1
_geom_torsion_atom_site_label_2
_geom_torsion_atom_site_label_3
_geom_torsion_atom_site_label_4
_geom_torsion
C6 C1 C2 C3 -2.1(5)
C6 C1 C2 C7 -179.8(3)
C1 C2 C3 C4 0.9(5)
C7 C2 C3 C4 178.5(3)
C2 C3 C4 C5 0.6(5)
C3 C4 C5 C6 -0.8(6)
C4 C5 C6 C1 -0.4(5)
C2 C1 C6 C5 1.9(5)
C1 C2 C7 C8 -24.5(4)
C3 C2 C7 C8 158.0(3)
C1 C2 C7 C12 156.8(3)
C3 C2 C7 C12 -20.7(4)
C2 C7 C8 C9 174.1(3)
C12 C7 C8 C9 -7.2(5)
C7 C8 C9 C10 -66.5(4)
C8 C9 C10 C11 40.2(4)
C9 C10 C11 N1 42.5(4)
C8 C7 C12 O1 -122.3(3)
C2 C7 C12 O1 56.4(4)
C8 C7 C12 N1 55.7(4)
C2 C7 C12 N1 -125.5(3)
N1 C13 C14 C19 114.0(3)
N1 C13 C14 C15 -65.5(4)
C19 C14 C15 C16 -0.9(5)
C13 C14 C15 C16 178.7(3)
C14 C15 C16 C17 0.3(6)
C15 C16 C17 C18 0.2(6)
C16 C17 C18 C19 -0.2(7)
C15 C14 C19 C18 0.8(5)
C13 C14 C19 C18 -178.7(3)
C17 C18 C19 C14 -0.3(6)
C25 C20 C21 C22 -0.7(4)
C26 C20 C21 C22 -179.9(3)
C20 C21 C22 C23 0.7(5)
C21 C22 C23 C24 -0.5(5)
C22 C23 C24 C25 0.3(5)
C23 C24 C25 C20 -0.3(5)
C21 C20 C25 C24 0.5(4)
C26 C20 C25 C24 179.7(3)
C21 C20 C26 C27 -168.8(3)
C25 C20 C26 C27 12.0(4)
C21 C20 C26 C31 17.5(4)
C25 C20 C26 C31 -161.7(3)
C20 C26 C27 C28 -177.2(3)
C31 C26 C27 C28 -3.5(4)
C26 C27 C28 C29 -69.2(4)
C27 C28 C29 C30 40.0(4)
C28 C29 C30 N2 42.9(4)
C27 C26 C31 O2 -125.2(3)
C20 C26 C31 O2 48.8(4)
C27 C26 C31 N2 52.5(3)
C20 C26 C31 N2 -133.4(3)
N2 C32 C33 C38 114.8(3)
N2 C32 C33 C34 -65.5(4)
C38 C33 C34 C35 -0.2(5)
C32 C33 C34 C35 -179.9(3)
C33 C34 C35 C36 -0.3(6)
C34 C35 C36 C37 0.9(6)
C35 C36 C37 C38 -1.0(7)
C34 C33 C38 C37 0.0(5)
C32 C33 C38 C37 179.8(3)
C36 C37 C38 C33 0.6(6)
O1 C12 N1 C11 178.6(3)
C7 C12 N1 C11 0.5(4)
O1 C12 N1 C13 1.2(4)
C7 C12 N1 C13 -176.9(2)
C10 C11 N1 C12 -74.5(3)
C10 C11 N1 C13 103.0(3)
C14 C13 N1 C12 105.6(3)
C14 C13 N1 C11 -71.9(3)
O2 C31 N2 C32 2.8(4)
C26 C31 N2 C32 -174.9(2)
O2 C31 N2 C30 178.5(3)
C26 C31 N2 C30 0.8(4)
C33 C32 N2 C31 96.6(3)
C33 C32 N2 C30 -79.3(3)
C29 C30 N2 C31 -74.4(3)
C29 C30 N2 C32 101.3(3)
